data_4061779
_journal_name_full Organometallics
_journal_paper_doi 10.1021/om050643t
_journal_year 2005
_chemical_formula_moiety {[Ru3OH3(C14H21NO4)(C12H18)2](PF6)(CH2Cl2)(H2O)3}
_chemical_formula_sum 'C40 H68 Cl2 F6 N O8 P Ru3'
_chemical_formula_weight 1210.03
_space_group_IT_number 4
_symmetry_cell_setting monoclinic
_symmetry_space_group_name_Hall 'P 2yb'
_symmetry_space_group_name_H-M 'P 1 21 1'
_cell_angle_alpha 90.00
_cell_angle_beta 91.279(3)
_cell_angle_gamma 90.00
_cell_formula_units_Z 4
_cell_length_a 14.5340(6)
_cell_length_b 11.1589(4)
_cell_length_c 32.2030(13)
_cell_measurement_temperature 173(2)
_cell_volume 5221.5(4)
_diffrn_ambient_temperature 173(2)
_exptl_crystal_density_diffrn 1.539
_cod_original_sg_symbol_H-M 'P 21'
_cod_database_code 4061779

loop_
_symmetry_equiv_pos_as_xyz
'x, y, z'
'-x, y+1/2, -z'

loop_
_atom_site_label
_atom_site_type_symbol
_atom_site_fract_x
_atom_site_fract_y
_atom_site_fract_z
_atom_site_U_iso_or_equiv
_atom_site_adp_type
_atom_site_occupancy
_atom_site_symmetry_multiplicity
_atom_site_calc_flag
_atom_site_refinement_flags
_atom_site_disorder_assembly
_atom_site_disorder_group
C1 C -0.3387 0.0535 -0.3587 0.059 Uani 1 1 d . . .
C2 C -0.2781 0.0843 -0.3272 0.063 Uani 1 1 d . . .
H2 H -0.2184 0.1115 -0.3339 0.076 Uiso 1 1 calc R . .
C3 C -0.3027 0.0764 -0.2837 0.054 Uani 1 1 d . . .
H3 H -0.2590 0.0908 -0.2619 0.065 Uiso 1 1 calc R . .
C4 C -0.3969 0.0458 -0.2754 0.060 Uani 1 1 d . . .
H4 H -0.4171 0.0426 -0.2475 0.072 Uiso 1 1 calc R . .
C5 C -0.4579 0.0211 -0.3079 0.065 Uani 1 1 d . . .
H5 H -0.5186 -0.0036 -0.3017 0.078 Uiso 1 1 calc R . .
C6 C -0.4340 0.0310 -0.3483 0.062 Uani 1 1 d . . .
H6 H -0.4795 0.0232 -0.3698 0.075 Uiso 1 1 calc R . .
C7 C -0.3033 0.0602 -0.4022 0.067 Uani 1 1 d . . .
H7 H -0.2609 0.1305 -0.4034 0.080 Uiso 1 1 calc R . .
C8 C -0.1818 -0.0408 -0.4378 0.082 Uani 1 1 d . . .
C9 C -0.0546 -0.1600 -0.4711 0.050 Uani 1 1 d D . .
H9A H -0.0770 -0.1380 -0.4993 0.060 Uiso 1 1 calc R . .
H9B H -0.0017 -0.1082 -0.4633 0.060 Uiso 1 1 calc R . .
C10 C -0.0309 -0.2790 -0.4691 0.050 Uani 1 1 d D . .
H10A H 0.0130 -0.2972 -0.4909 0.075 Uiso 1 1 calc R . .
H10B H -0.0862 -0.3284 -0.4731 0.075 Uiso 1 1 calc R . .
H10C H -0.0026 -0.2964 -0.4419 0.075 Uiso 1 1 calc R . .
C11 C -0.3776 0.0769 -0.4367 0.091 Uani 1 1 d . . .
H11A H -0.3494 0.0782 -0.4644 0.109 Uiso 1 1 calc R . .
H11B H -0.4233 0.0112 -0.4360 0.109 Uiso 1 1 calc R . .
C12 C -0.5030 0.1957 -0.4440 0.108 Uani 1 1 d . . .
C13 C -0.5405 0.3253 -0.4311 0.114 Uani 1 1 d . . .
H13 H -0.4819 0.3627 -0.4207 0.137 Uiso 1 1 calc R . .
C14 C -0.5847 0.3046 -0.3927 0.117 Uani 1 1 d . . .
H14A H -0.6391 0.3561 -0.3910 0.176 Uiso 1 1 calc R . .
H14B H -0.5419 0.3231 -0.3696 0.176 Uiso 1 1 calc R . .
H14C H -0.6034 0.2204 -0.3910 0.176 Uiso 1 1 calc R . .
C15 C -0.5600 0.3985 -0.4639 0.177 Uani 1 1 d . . .
H15A H -0.5978 0.3551 -0.4845 0.266 Uiso 1 1 calc R . .
H15B H -0.5025 0.4242 -0.4765 0.266 Uiso 1 1 calc R . .
H15C H -0.5937 0.4688 -0.4542 0.266 Uiso 1 1 calc R . .
C16 C -0.4508 -0.3451 -0.3944 0.060 Uani 1 1 d . . .
C17 C -0.3681 -0.4198 -0.3980 0.060 Uani 1 1 d . . .
C18 C -0.3521 -0.5129 -0.3668 0.060 Uani 1 1 d . . .
C19 C -0.4109 -0.5207 -0.3326 0.060 Uani 1 1 d . . .
C20 C -0.4898 -0.4447 -0.3321 0.060 Uani 1 1 d . . .
C21 C -0.5056 -0.3488 -0.3604 0.060 Uani 1 1 d . . .
C22 C -0.4685 -0.2577 -0.4294 0.092 Uani 1 1 d . . .
H22A H -0.5060 -0.2964 -0.4512 0.138 Uiso 1 1 calc R . .
H22B H -0.4098 -0.2322 -0.4409 0.138 Uiso 1 1 calc R . .
H22C H -0.5013 -0.1877 -0.4189 0.138 Uiso 1 1 calc R . .
C23 C -0.2999 -0.4063 -0.4306 0.092 Uani 1 1 d . . .
H23A H -0.2793 -0.4856 -0.4396 0.138 Uiso 1 1 calc R . .
H23B H -0.2471 -0.3607 -0.4197 0.138 Uiso 1 1 calc R . .
H23C H -0.3278 -0.3635 -0.4543 0.138 Uiso 1 1 calc R . .
C24 C -0.2746 -0.5980 -0.3705 0.092 Uani 1 1 d . . .
H24A H -0.2217 -0.5691 -0.3540 0.138 Uiso 1 1 calc R . .
H24B H -0.2575 -0.6044 -0.3997 0.138 Uiso 1 1 calc R . .
H24C H -0.2932 -0.6769 -0.3604 0.138 Uiso 1 1 calc R . .
C25 C -0.3935 -0.6190 -0.2994 0.092 Uani 1 1 d . . .
H25A H -0.4217 -0.6943 -0.3089 0.138 Uiso 1 1 calc R . .
H25B H -0.4207 -0.5944 -0.2732 0.138 Uiso 1 1 calc R . .
H25C H -0.3271 -0.6306 -0.2952 0.138 Uiso 1 1 calc R . .
C26 C -0.5586 -0.4665 -0.2940 0.092 Uani 1 1 d . . .
H26A H -0.5357 -0.5333 -0.2769 0.138 Uiso 1 1 calc R . .
H26B H -0.6202 -0.4858 -0.3050 0.138 Uiso 1 1 calc R . .
H26C H -0.5615 -0.3938 -0.2770 0.138 Uiso 1 1 calc R . .
C27 C -0.5916 -0.2719 -0.3609 0.092 Uani 1 1 d . . .
H27A H -0.6173 -0.2701 -0.3330 0.138 Uiso 1 1 calc R . .
H27B H -0.6372 -0.3057 -0.3805 0.138 Uiso 1 1 calc R . .
H27C H -0.5761 -0.1902 -0.3694 0.138 Uiso 1 1 calc R . .
C28 C -0.1223 -0.2265 -0.2366 0.064 Uani 1 1 d . . .
C29 C -0.0860 -0.1605 -0.2722 0.066 Uani 1 1 d . . .
C30 C -0.0616 -0.2130 -0.3081 0.061 Uani 1 1 d . . .
C31 C -0.0746 -0.3413 -0.3125 0.056 Uani 1 1 d . . .
C32 C -0.1066 -0.4065 -0.2752 0.066 Uani 1 1 d . . .
C33 C -0.1314 -0.3502 -0.2415 0.061 Uani 1 1 d . . .
C34 C -0.1469 -0.1627 -0.1983 0.073 Uani 1 1 d . . .
H34A H -0.0996 -0.1771 -0.1768 0.109 Uiso 1 1 calc R . .
H34B H -0.2064 -0.1920 -0.1888 0.109 Uiso 1 1 calc R . .
H34C H -0.1511 -0.0766 -0.2040 0.109 Uiso 1 1 calc R . .
C35 C -0.0657 -0.0261 -0.2645 0.059 Uani 1 1 d . . .
H35A H -0.0303 -0.0169 -0.2385 0.089 Uiso 1 1 calc R . .
H35B H -0.1238 0.0179 -0.2627 0.089 Uiso 1 1 calc R . .
H35C H -0.0300 0.0057 -0.2875 0.089 Uiso 1 1 calc R . .
C36 C -0.0283 -0.1401 -0.3429 0.066 Uani 1 1 d . . .
H36A H 0.0285 -0.0988 -0.3343 0.099 Uiso 1 1 calc R . .
H36B H -0.0752 -0.0808 -0.3509 0.099 Uiso 1 1 calc R . .
H36C H -0.0161 -0.1923 -0.3666 0.099 Uiso 1 1 calc R . .
C37 C -0.0542 -0.4003 -0.3558 0.081 Uani 1 1 d . . .
H37A H -0.1039 -0.4561 -0.3633 0.121 Uiso 1 1 calc R . .
H37B H 0.0043 -0.4439 -0.3539 0.121 Uiso 1 1 calc R . .
H37C H -0.0503 -0.3377 -0.3770 0.121 Uiso 1 1 calc R . .
C38 C -0.1187 -0.5468 -0.2804 0.067 Uani 1 1 d . . .
H38A H -0.1004 -0.5870 -0.2545 0.101 Uiso 1 1 calc R . .
H38B H -0.0798 -0.5751 -0.3029 0.101 Uiso 1 1 calc R . .
H38C H -0.1832 -0.5652 -0.2872 0.101 Uiso 1 1 calc R . .
C39 C -0.1658 -0.4238 -0.2067 0.070 Uani 1 1 d . . .
H39A H -0.2331 -0.4189 -0.2062 0.104 Uiso 1 1 calc R . .
H39B H -0.1397 -0.3937 -0.1804 0.104 Uiso 1 1 calc R . .
H39C H -0.1472 -0.5075 -0.2105 0.104 Uiso 1 1 calc R . .
C40 C -0.3689 -0.2947 0.1371 0.058 Uani 1 1 d . . .
C41 C -0.3041 -0.3311 0.1672 0.054 Uani 1 1 d . . .
H41 H -0.2438 -0.3498 0.1584 0.065 Uiso 1 1 calc R . .
C42 C -0.3218 -0.3410 0.2075 0.062 Uani 1 1 d . . .
H42 H -0.2747 -0.3662 0.2264 0.074 Uiso 1 1 calc R . .
C43 C -0.4118 -0.3139 0.2223 0.060 Uani 1 1 d . . .
H43 H -0.4260 -0.3213 0.2508 0.072 Uiso 1 1 calc R . .
C44 C -0.4789 -0.2755 0.1924 0.055 Uani 1 1 d . . .
H44 H -0.5383 -0.2539 0.2017 0.066 Uiso 1 1 calc R . .
C45 C -0.4616 -0.2682 0.1505 0.055 Uani 1 1 d . . .
H45 H -0.5088 -0.2466 0.1310 0.066 Uiso 1 1 calc R . .
C46 C -0.3454 -0.2738 0.0912 0.056 Uani 1 1 d . . .
H46 H -0.3987 -0.2338 0.0767 0.067 Uiso 1 1 calc R . .
C47 C -0.2222 -0.1743 0.0550 0.069 Uani 1 1 d . . .
C48 C -0.0968 -0.0560 0.0269 0.050 Uani 1 1 d D . .
H48A H -0.0589 -0.1280 0.0219 0.060 Uiso 1 1 calc R . .
H48B H -0.1327 -0.0387 0.0011 0.060 Uiso 1 1 calc R . .
C49 C -0.0453 0.0299 0.0348 0.050 Uani 1 1 d D . .
H49A H 0.0011 0.0060 0.0558 0.075 Uiso 1 1 calc R . .
H49B H -0.0816 0.0967 0.0455 0.075 Uiso 1 1 calc R . .
H49C H -0.0146 0.0549 0.0094 0.075 Uiso 1 1 calc R . .
C50 C -0.3277 -0.3947 0.0707 0.094 Uani 1 1 d . . .
H50A H -0.3286 -0.3848 0.0401 0.113 Uiso 1 1 calc R . .
H50B H -0.2660 -0.4243 0.0794 0.113 Uiso 1 1 calc R . .
C51 C -0.4703 -0.4833 0.0582 0.135 Uani 1 1 d . . .
C52 C -0.5418 -0.5824 0.0716 0.109 Uani 1 1 d . . .
H52 H -0.5031 -0.6535 0.0792 0.130 Uiso 1 1 calc R . .
C53 C -0.5864 -0.5534 0.1077 0.126 Uani 1 1 d . . .
H53A H -0.5615 -0.4781 0.1189 0.189 Uiso 1 1 calc R . .
H53B H -0.5770 -0.6174 0.1282 0.189 Uiso 1 1 calc R . .
H53C H -0.6524 -0.5440 0.1016 0.189 Uiso 1 1 calc R . .
C54 C -0.5925 -0.6190 0.0345 0.126 Uani 1 1 d . . .
H54A H -0.6114 -0.5479 0.0186 0.190 Uiso 1 1 calc R . .
H54B H -0.6472 -0.6643 0.0423 0.190 Uiso 1 1 calc R . .
H54C H -0.5533 -0.6696 0.0174 0.190 Uiso 1 1 calc R . .
C55 C -0.4498 0.1128 0.1083 0.082 Uani 1 1 d . . .
C56 C -0.5169 0.1108 0.1395 0.082 Uani 1 1 d . . .
C57 C -0.5061 0.1947 0.1729 0.082 Uani 1 1 d . . .
C58 C -0.4350 0.2593 0.1777 0.082 Uani 1 1 d . . .
C59 C -0.3710 0.2735 0.1510 0.082 Uani 1 1 d . . .
C60 C -0.3704 0.1990 0.1156 0.082 Uani 1 1 d . . .
C61 C -0.4536 0.0396 0.0680 0.122 Uani 1 1 d . . .
H61A H -0.4828 0.0873 0.0459 0.184 Uiso 1 1 calc R . .
H61B H -0.4894 -0.0336 0.0723 0.184 Uiso 1 1 calc R . .
H61C H -0.3910 0.0182 0.0601 0.184 Uiso 1 1 calc R . .
C62 C -0.6028 0.0254 0.1379 0.122 Uani 1 1 d . . .
H62A H -0.6548 0.0649 0.1511 0.184 Uiso 1 1 calc R . .
H62B H -0.5880 -0.0491 0.1526 0.184 Uiso 1 1 calc R . .
H62C H -0.6191 0.0073 0.1088 0.184 Uiso 1 1 calc R . .
C63 C -0.5859 0.1778 0.2080 0.122 Uani 1 1 d . . .
H63A H -0.6431 0.2158 0.1982 0.184 Uiso 1 1 calc R . .
H63B H -0.5652 0.2152 0.2342 0.184 Uiso 1 1 calc R . .
H63C H -0.5967 0.0922 0.2127 0.184 Uiso 1 1 calc R . .
C64 C -0.4367 0.3404 0.2172 0.122 Uani 1 1 d . . .
H64A H -0.4020 0.4140 0.2122 0.184 Uiso 1 1 calc R . .
H64B H -0.4088 0.2973 0.2408 0.184 Uiso 1 1 calc R . .
H64C H -0.5006 0.3607 0.2234 0.184 Uiso 1 1 calc R . .
C65 C -0.2919 0.3575 0.1530 0.122 Uani 1 1 d . . .
H65A H -0.3091 0.4328 0.1392 0.184 Uiso 1 1 calc R . .
H65B H -0.2394 0.3217 0.1390 0.184 Uiso 1 1 calc R . .
H65C H -0.2750 0.3736 0.1821 0.184 Uiso 1 1 calc R . .
C66 C -0.2911 0.2039 0.0865 0.122 Uani 1 1 d . . .
H66A H -0.2664 0.2856 0.0859 0.184 Uiso 1 1 calc R . .
H66B H -0.3122 0.1809 0.0585 0.184 Uiso 1 1 calc R . .
H66C H -0.2428 0.1485 0.0962 0.184 Uiso 1 1 calc R . .
C67 C -0.1399 -0.0407 0.2694 0.060 Uani 1 1 d . . .
C68 C -0.1485 0.0861 0.2674 0.063 Uani 1 1 d . . .
C69 C -0.1244 0.1413 0.2269 0.061 Uani 1 1 d . . .
C70 C -0.0917 0.0770 0.1949 0.063 Uani 1 1 d . . .
C71 C -0.0811 -0.0454 0.1978 0.062 Uani 1 1 d . . .
C72 C -0.1034 -0.1099 0.2355 0.047 Uani 1 1 d . . .
C73 C -0.1678 -0.1113 0.3090 0.086 Uani 1 1 d . . .
H73A H -0.1237 -0.1764 0.3142 0.129 Uiso 1 1 calc R . .
H73B H -0.2296 -0.1450 0.3048 0.129 Uiso 1 1 calc R . .
H73C H -0.1675 -0.0570 0.3329 0.129 Uiso 1 1 calc R . .
C74 C -0.1861 0.1663 0.3006 0.093 Uani 1 1 d . . .
H74A H -0.1736 0.1305 0.3280 0.139 Uiso 1 1 calc R . .
H74B H -0.2527 0.1755 0.2963 0.139 Uiso 1 1 calc R . .
H74C H -0.1564 0.2450 0.2993 0.139 Uiso 1 1 calc R . .
C75 C -0.1349 0.2770 0.2298 0.092 Uani 1 1 d . . .
H75A H -0.0803 0.3112 0.2437 0.138 Uiso 1 1 calc R . .
H75B H -0.1896 0.2962 0.2458 0.138 Uiso 1 1 calc R . .
H75C H -0.1417 0.3108 0.2018 0.138 Uiso 1 1 calc R . .
C76 C -0.0635 0.1375 0.1568 0.076 Uani 1 1 d . . .
H76A H -0.0743 0.2238 0.1594 0.114 Uiso 1 1 calc R . .
H76B H -0.0995 0.1062 0.1331 0.114 Uiso 1 1 calc R . .
H76C H 0.0021 0.1229 0.1525 0.114 Uiso 1 1 calc R . .
C77 C -0.0480 -0.1169 0.1627 0.087 Uani 1 1 d . . .
H77A H -0.0598 -0.2020 0.1679 0.130 Uiso 1 1 calc R . .
H77B H 0.0182 -0.1041 0.1598 0.130 Uiso 1 1 calc R . .
H77C H -0.0805 -0.0921 0.1371 0.130 Uiso 1 1 calc R . .
C78 C -0.0847 -0.2444 0.2401 0.094 Uani 1 1 d . . .
H78A H -0.0922 -0.2680 0.2692 0.140 Uiso 1 1 calc R . .
H78B H -0.0217 -0.2619 0.2318 0.140 Uiso 1 1 calc R . .
H78C H -0.1282 -0.2893 0.2224 0.140 Uiso 1 1 calc R . .
N1 N -0.2495 -0.0464 -0.4110 0.071 Uani 1 1 d . . .
H1N H -0.2619 -0.1146 -0.3986 0.085 Uiso 1 1 calc R . .
N2 N -0.2641 -0.1919 0.0909 0.071 Uani 1 1 d . . .
H2N H -0.2444 -0.1563 0.1138 0.085 Uiso 1 1 calc R . .
O1 O -0.2643 -0.2143 -0.3472 0.053 Uani 1 1 d . . .
O2 O -0.2800 -0.0388 0.1577 0.048 Uani 1 1 d . . .
O3 O -0.1550 0.0458 -0.4580 0.127 Uani 1 1 d . . .
O4 O -0.1305 -0.1496 -0.4399 0.084 Uani 1 1 d D . .
O5 O -0.4209 0.1915 -0.4279 0.096 Uani 1 1 d . . .
O6 O -0.5429 0.1330 -0.4652 0.143 Uani 1 1 d . . .
O7 O -0.2309 -0.2214 0.0224 0.086 Uani 1 1 d . . .
O8 O -0.1610 -0.0818 0.0606 0.082 Uani 1 1 d D . .
O9 O -0.3957 -0.4804 0.0819 0.117 Uani 1 1 d . . .
O10 O -0.4893 -0.4023 0.0309 0.117 Uani 1 1 d . . .
P1 P -0.2395 0.2153 -0.1677 0.064 Uani 1 1 d . . .
P2 P 0.2595 0.0249 -0.3306 0.061 Uani 1 1 d . . .
F1 F -0.2926 0.1047 -0.1881 0.104 Uani 1 1 d . . .
F2 F -0.1978 0.1316 -0.1321 0.125 Uani 1 1 d . . .
F3 F -0.1860 0.3261 -0.1501 0.097 Uani 1 1 d . . .
F4 F -0.2862 0.2945 -0.2038 0.092 Uani 1 1 d . . .
F5 F -0.1568 0.1811 -0.1965 0.128 Uani 1 1 d . . .
F6 F -0.3245 0.2491 -0.1393 0.082 Uani 1 1 d . . .
F7 F 0.2116 -0.0909 -0.3518 0.085 Uani 1 1 d . . .
F8 F 0.3119 -0.0641 -0.2982 0.086 Uani 1 1 d . . .
F9 F 0.3069 0.1401 -0.3105 0.087 Uani 1 1 d . . .
F10 F 0.2051 0.1051 -0.3614 0.094 Uani 1 1 d . . .
F11 F 0.3436 0.0180 -0.3618 0.071 Uani 1 1 d . . .
F12 F 0.1763 0.0329 -0.2998 0.094 Uani 1 1 d . . .
Ru1 Ru -0.3374 -0.0958 -0.3138 0.047 Uani 1 1 d . . .
H1R H -0.4012 -0.2149 -0.3099 0.050 Uiso 1 1 d . . .
H2R H -0.2796 -0.1827 -0.2911 0.050 Uiso 1 1 d . . .
H3R H -0.2887 -0.2926 -0.3144 0.050 Uiso 1 1 d . . .
Ru2 Ru -0.3647 -0.3332 -0.3359 0.047 Uani 1 1 d . . .
Ru3 Ru -0.2052 -0.2611 -0.2930 0.048 Uani 1 1 d . . .
Ru4 Ru -0.3582 -0.1596 0.1869 0.046 Uani 1 1 d . . .
H4R H -0.3003 -0.0816 0.2157 0.050 Uiso 1 1 d . . .
H6R H -0.3003 -0.0816 0.2157 0.050 Uiso 1 1 d . . .
H7R H -0.3976 -0.0345 0.1959 0.050 Uiso 1 1 d . . .
Ru5 Ru -0.3806 0.0796 0.1686 0.047 Uani 1 1 d . . .
H5R H -0.3013 0.0571 0.1895 0.050 Uiso 1 1 d . . .
Ru6 Ru -0.2237 -0.0007 0.2124 0.047 Uani 1 1 d . . .

loop_
_atom_site_aniso_label
_atom_site_aniso_U_11
_atom_site_aniso_U_22
_atom_site_aniso_U_33
_atom_site_aniso_U_23
_atom_site_aniso_U_13
_atom_site_aniso_U_12
C1 0.069 0.021 0.087 0.000 -0.001 0.002
C2 0.071 0.034 0.085 -0.006 -0.004 0.011
C3 0.065 0.034 0.065 0.002 0.002 0.011
C4 0.057 0.034 0.089 -0.002 0.003 0.008
C5 0.046 0.031 0.119 0.001 0.002 0.009
C6 0.072 0.035 0.079 0.012 -0.025 0.026
C7 0.108 0.026 0.066 0.003 0.012 -0.005
C8 0.118 0.051 0.080 0.002 0.031 -0.002
C9 0.050 0.050 0.050 0.000 0.001 0.000
C10 0.050 0.050 0.050 0.000 0.001 0.000
C11 0.158 0.045 0.068 0.000 -0.029 -0.010
C12 0.177 0.072 0.073 0.000 -0.050 0.054
C13 0.193 0.046 0.102 -0.009 -0.031 -0.004
C14 0.201 0.050 0.101 -0.001 0.014 -0.036
C15 0.261 0.095 0.175 0.079 -0.007 -0.002
C16 0.064 0.034 0.082 -0.004 -0.010 -0.004
C17 0.064 0.034 0.082 -0.004 -0.010 -0.004
C18 0.064 0.034 0.082 -0.004 -0.010 -0.004
C19 0.064 0.034 0.082 -0.004 -0.010 -0.004
C20 0.064 0.034 0.082 -0.004 -0.010 -0.004
C21 0.064 0.034 0.082 -0.004 -0.010 -0.004
C22 0.105 0.050 0.120 -0.009 -0.010 -0.006
C23 0.105 0.050 0.120 -0.009 -0.010 -0.006
C24 0.105 0.050 0.120 -0.009 -0.010 -0.006
C25 0.105 0.050 0.120 -0.009 -0.010 -0.006
C26 0.105 0.050 0.120 -0.009 -0.010 -0.006
C27 0.105 0.050 0.120 -0.009 -0.010 -0.006
C28 0.043 0.062 0.087 0.004 -0.008 0.013
C29 0.054 0.053 0.090 0.004 0.008 0.003
C30 0.048 0.045 0.090 0.003 -0.003 -0.005
C31 0.060 0.028 0.081 -0.002 -0.001 0.001
C32 0.061 0.027 0.111 0.012 0.003 0.018
C33 0.055 0.072 0.054 0.015 -0.016 0.004
C34 0.062 0.063 0.093 -0.008 0.000 -0.003
C35 0.065 0.030 0.082 0.012 -0.016 0.001
C36 0.057 0.055 0.086 0.014 0.014 0.012
C37 0.092 0.070 0.080 -0.025 0.023 -0.006
C38 0.071 0.033 0.096 0.000 -0.021 0.008
C39 0.052 0.071 0.086 0.019 0.000 0.009
C40 0.065 0.046 0.062 -0.012 -0.001 -0.005
C41 0.073 0.021 0.069 0.000 0.000 0.000
C42 0.062 0.031 0.092 0.004 -0.009 -0.016
C43 0.062 0.019 0.100 0.010 0.010 -0.013
C44 0.046 0.046 0.073 -0.003 -0.013 -0.017
C45 0.068 0.029 0.069 0.003 -0.010 -0.004
C46 0.063 0.042 0.063 0.003 0.007 -0.001
C47 0.099 0.045 0.064 0.006 0.023 0.007
C48 0.050 0.050 0.050 0.000 0.001 0.000
C49 0.050 0.050 0.050 0.000 0.001 0.000
C50 0.157 0.039 0.087 -0.007 0.034 -0.014
C51 0.256 0.054 0.095 0.027 0.017 0.002
C52 0.140 0.092 0.093 -0.028 -0.020 0.001
C53 0.105 0.130 0.141 0.024 -0.015 0.014
C54 0.145 0.130 0.105 -0.034 0.007 -0.081
C55 0.104 0.044 0.098 0.008 -0.019 0.024
C56 0.104 0.044 0.098 0.008 -0.019 0.024
C57 0.104 0.044 0.098 0.008 -0.019 0.024
C58 0.104 0.044 0.098 0.008 -0.019 0.024
C59 0.104 0.044 0.098 0.008 -0.019 0.024
C60 0.104 0.044 0.098 0.008 -0.019 0.024
C61 0.150 0.083 0.135 -0.012 0.010 0.007
C62 0.150 0.083 0.135 -0.012 0.010 0.007
C63 0.150 0.083 0.135 -0.012 0.010 0.007
C64 0.150 0.083 0.135 -0.012 0.010 0.007
C65 0.150 0.083 0.135 -0.012 0.010 0.007
C66 0.150 0.083 0.135 -0.012 0.010 0.007
C67 0.049 0.056 0.076 0.002 -0.003 -0.004
C68 0.051 0.044 0.095 -0.013 -0.002 0.012
C69 0.039 0.045 0.098 0.013 -0.020 -0.003
C70 0.046 0.068 0.073 0.017 -0.006 -0.009
C71 0.060 0.044 0.081 0.011 -0.012 -0.004
C72 0.039 0.030 0.072 -0.001 -0.020 0.006
C73 0.068 0.112 0.077 0.031 -0.004 0.004
C74 0.084 0.100 0.094 -0.048 -0.024 0.037
C75 0.080 0.036 0.159 0.006 -0.019 -0.020
C76 0.081 0.086 0.061 0.032 -0.002 -0.013
C77 0.080 0.075 0.106 -0.030 -0.003 0.014
C78 0.058 0.068 0.155 0.024 0.006 -0.013
N1 0.110 0.025 0.079 0.000 0.012 0.005
N2 0.059 0.067 0.087 -0.013 0.011 -0.008
O1 0.062 0.031 0.066 0.003 0.014 0.000
O2 0.051 0.036 0.057 0.002 -0.002 -0.003
O3 0.179 0.075 0.131 0.032 0.055 -0.008
O4 0.105 0.063 0.085 -0.011 0.028 -0.001
O5 0.158 0.038 0.089 0.021 -0.042 0.001
O6 0.137 0.170 0.123 -0.051 -0.010 0.032
O7 0.122 0.078 0.058 -0.006 0.008 -0.006
O8 0.084 0.078 0.084 -0.018 0.021 -0.031
O9 0.163 0.074 0.111 0.022 -0.051 -0.050
O10 0.163 0.074 0.111 0.022 -0.051 -0.050
P1 0.062 0.053 0.076 -0.006 0.001 0.001
P2 0.061 0.050 0.072 -0.002 0.000 0.004
F1 0.131 0.052 0.129 -0.028 -0.005 -0.004
F2 0.135 0.117 0.119 0.004 -0.054 0.039
F3 0.103 0.084 0.105 -0.013 0.005 -0.034
F4 0.108 0.060 0.107 0.019 -0.016 -0.006
F5 0.085 0.160 0.141 -0.025 0.035 0.014
F6 0.075 0.078 0.093 -0.022 0.005 -0.018
F7 0.093 0.072 0.090 -0.009 -0.008 -0.014
F8 0.080 0.094 0.083 0.014 -0.010 0.017
F9 0.103 0.067 0.089 -0.006 -0.008 -0.014
F10 0.074 0.073 0.134 0.020 -0.016 0.003
F11 0.076 0.051 0.088 -0.004 0.007 0.000
F12 0.076 0.079 0.129 -0.007 0.028 0.020
Ru1 0.049 0.031 0.060 0.000 0.001 0.002
Ru2 0.049 0.031 0.059 0.000 0.001 0.000
Ru3 0.047 0.033 0.063 0.000 -0.001 0.002
Ru4 0.046 0.031 0.060 0.000 0.000 -0.002
Ru5 0.049 0.030 0.062 0.000 -0.001 0.000
Ru6 0.046 0.032 0.064 0.000 -0.001 -0.002

loop_
_geom_bond_atom_site_label_1
_geom_bond_atom_site_label_2
_geom_bond_distance
_geom_bond_site_symmetry_2
_geom_bond_publ_flag
C1 C2 1.3723 . ?
C1 C6 1.4533 . ?
C1 C7 1.5049 . ?
C1 Ru1 2.2049 . ?
C2 C3 1.4541 . ?
C2 Ru1 2.2323 . ?
C2 H2 0.9500 . ?
C3 C4 1.4419 . ?
C3 Ru1 2.2061 . ?
C3 H3 0.9500 . ?
C4 C5 1.3841 . ?
C4 Ru1 2.1972 . ?
C4 H4 0.9500 . ?
C5 C6 1.3600 . ?
C5 Ru1 2.1958 . ?
C5 H5 0.9500 . ?
C6 Ru1 2.2665 . ?
C6 H6 0.9500 . ?
C7 N1 1.4556 . ?
C7 C11 1.5445 . ?
C7 H7 1.0000 . ?
C8 O3 1.2319 . ?
C8 N1 1.3236 . ?
C8 O4 1.4275 . ?
C9 C10 1.3730 . ?
C9 O4 1.5123 . ?
C9 H9A 0.9900 . ?
C9 H9B 0.9900 . ?
C10 H10A 0.9800 . ?
C10 H10B 0.9800 . ?
C10 H10C 0.9800 . ?
C11 O5 1.4554 . ?
C11 H11A 0.9900 . ?
C11 H11B 0.9900 . ?
C12 O6 1.1284 . ?
C12 O5 1.2914 . ?
C12 C13 1.6021 . ?
C13 C15 1.3578 . ?
C13 C14 1.4268 . ?
C13 H13 1.0000 . ?
C14 H14A 0.9800 . ?
C14 H14B 0.9800 . ?
C14 H14C 0.9800 . ?
C15 H15A 0.9800 . ?
C15 H15B 0.9800 . ?
C15 H15C 0.9800 . ?
C16 C21 1.3689 . ?
C16 C17 1.4690 . ?
C16 C22 1.5074 . ?
C16 Ru2 2.2431 . ?
C17 C18 1.4596 . ?
C17 C23 1.4684 . ?
C17 Ru2 2.2212 . ?
C18 C19 1.4116 . ?
C18 C24 1.4807 . ?
C18 Ru2 2.2482 . ?
C19 C20 1.4272 . ?
C19 C25 1.5488 . ?
C19 Ru2 2.2000 . ?
C20 C21 1.4225 . ?
C20 C26 1.6168 . ?
C20 Ru2 2.2086 . ?
C21 C27 1.5164 . ?
C21 Ru2 2.1849 . ?
C22 H22A 0.9800 . ?
C22 H22B 0.9800 . ?
C22 H22C 0.9800 . ?
C23 H23A 0.9800 . ?
C23 H23B 0.9800 . ?
C23 H23C 0.9800 . ?
C24 H24A 0.9800 . ?
C24 H24B 0.9800 . ?
C24 H24C 0.9800 . ?
C25 H25A 0.9800 . ?
C25 H25B 0.9800 . ?
C25 H25C 0.9800 . ?
C26 H26A 0.9800 . ?
C26 H26B 0.9800 . ?
C26 H26C 0.9800 . ?
C27 H27A 0.9800 . ?
C27 H27B 0.9800 . ?
C27 H27C 0.9800 . ?
C28 C33 1.3955 . ?
C28 C29 1.4707 . ?
C28 C34 1.4739 . ?
C28 Ru3 2.1931 . ?
C29 C30 1.3494 . ?
C29 C35 1.5472 . ?
C29 Ru3 2.1585 . ?
C30 C31 1.4511 . ?
C30 C36 1.4772 . ?
C30 Ru3 2.2179 . ?
C31 C32 1.4900 . ?
C31 C37 1.5740 . ?
C31 Ru3 2.2023 . ?
C32 C33 1.3099 . ?
C32 C38 1.5847 . ?
C32 Ru3 2.2315 . ?
C33 C39 1.4852 . ?
C33 Ru3 2.1946 . ?
C34 H34A 0.9800 . ?
C34 H34B 0.9800 . ?
C34 H34C 0.9800 . ?
C35 H35A 0.9800 . ?
C35 H35B 0.9800 . ?
C35 H35C 0.9800 . ?
C36 H36A 0.9800 . ?
C36 H36B 0.9800 . ?
C36 H36C 0.9800 . ?
C37 H37A 0.9800 . ?
C37 H37B 0.9800 . ?
C37 H37C 0.9800 . ?
C38 H38A 0.9800 . ?
C38 H38B 0.9800 . ?
C38 H38C 0.9800 . ?
C39 H39A 0.9800 . ?
C39 H39B 0.9800 . ?
C39 H39C 0.9800 . ?
C40 C41 1.3963 . ?
C40 C45 1.4547 . ?
C40 C46 1.5429 . ?
C40 Ru4 2.2054 . ?
C41 C42 1.3332 . ?
C41 Ru4 2.1696 . ?
C41 H41 0.9500 . ?
C42 C43 1.4346 . ?
C42 Ru4 2.1916 . ?
C42 H42 0.9500 . ?
C43 C44 1.4206 . ?
C43 Ru4 2.2161 . ?
C43 H43 0.9500 . ?
C44 C45 1.3813 . ?
C44 Ru4 2.1912 . ?
C44 H44 0.9500 . ?
C45 Ru4 2.2432 . ?
C45 H45 0.9500 . ?
C46 N2 1.4938 . ?
C46 C50 1.5272 . ?
C46 H46 1.0000 . ?
C47 O7 1.1776 . ?
C47 N2 1.3342 . ?
C47 O8 1.3728 . ?
C48 C49 1.2391 . ?
C48 O8 1.4762 . ?
C48 H48A 0.9900 . ?
C48 H48B 0.9900 . ?
C49 H49A 0.9800 . ?
C49 H49B 0.9800 . ?
C49 H49C 0.9800 . ?
C50 O9 1.4271 . ?
C50 H50A 0.9900 . ?
C50 H50B 0.9900 . ?
C51 O10 1.2869 . ?
C51 O9 1.3107 . ?
C51 C52 1.5836 . ?
C52 C53 1.3825 . ?
C52 C54 1.4493 . ?
C52 H52 1.0000 . ?
C53 H53A 0.9800 . ?
C53 H53B 0.9800 . ?
C53 H53C 0.9800 . ?
C54 H54A 0.9800 . ?
C54 H54B 0.9800 . ?
C54 H54C 0.9800 . ?
C55 C56 1.4167 . ?
C55 C60 1.5158 . ?
C55 C61 1.5324 . ?
C55 Ru5 2.1985 . ?
C56 C57 1.4305 . ?
C56 C62 1.5701 . ?
C56 Ru5 2.1998 . ?
C57 C58 1.2666 . ?
C57 C63 1.6508 . ?
C57 Ru5 2.2373 . ?
C58 C59 1.2905 . ?
C58 C64 1.5610 . ?
C58 Ru5 2.1779 . ?
C59 C60 1.4132 . ?
C59 C65 1.4836 . ?
C59 Ru5 2.2415 . ?
C60 C66 1.5021 . ?
C60 Ru5 2.1733 . ?
C61 H61A 0.9800 . ?
C61 H61B 0.9800 . ?
C61 H61C 0.9800 . ?
C62 H62A 0.9800 . ?
C62 H62B 0.9800 . ?
C62 H62C 0.9800 . ?
C63 H63A 0.9800 . ?
C63 H63B 0.9800 . ?
C63 H63C 0.9800 . ?
C64 H64A 0.9800 . ?
C64 H64B 0.9800 . ?
C64 H64C 0.9800 . ?
C65 H65A 0.9800 . ?
C65 H65B 0.9800 . ?
C65 H65C 0.9800 . ?
C66 H66A 0.9800 . ?
C66 H66B 0.9800 . ?
C66 H66C 0.9800 . ?
C67 C68 1.4219 . ?
C67 C72 1.4492 . ?
C67 C73 1.5594 . ?
C67 Ru6 2.2265 . ?
C68 C69 1.4930 . ?
C68 C74 1.5062 . ?
C68 Ru6 2.2775 . ?
C69 C70 1.3506 . ?
C69 C75 1.5253 . ?
C69 Ru6 2.1870 . ?
C70 C71 1.3772 . ?
C70 C76 1.4663 . ?
C70 Ru6 2.1900 . ?
C71 C72 1.4537 . ?
C71 C77 1.4732 . ?
C71 Ru6 2.1919 . ?
C72 C78 1.5316 . ?
C72 Ru6 2.2445 . ?
C73 H73A 0.9800 . ?
C73 H73B 0.9800 . ?
C73 H73C 0.9800 . ?
C74 H74A 0.9800 . ?
C74 H74B 0.9800 . ?
C74 H74C 0.9800 . ?
C75 H75A 0.9800 . ?
C75 H75B 0.9800 . ?
C75 H75C 0.9800 . ?
C76 H76A 0.9800 . ?
C76 H76B 0.9800 . ?
C76 H76C 0.9800 . ?
C77 H77A 0.9800 . ?
C77 H77B 0.9800 . ?
C77 H77C 0.9800 . ?
C78 H78A 0.9800 . ?
C78 H78B 0.9800 . ?
C78 H78C 0.9800 . ?
N1 H1N 0.8800 . ?
N2 H2N 0.8800 . ?
O1 Ru3 1.9965 . ?
O1 Ru2 2.0120 . ?
O1 Ru1 2.0217 . ?
O2 Ru6 1.9723 . ?
O2 Ru5 2.0077 . ?
O2 Ru4 2.0108 . ?
P1 F3 1.5600 . ?
P1 F5 1.5799 . ?
P1 F2 1.5890 . ?
P1 F1 1.5892 . ?
P1 F6 1.5995 . ?
P1 F4 1.6002 . ?
P2 F10 1.5409 . ?
P2 F12 1.5834 . ?
P2 F9 1.5884 . ?
P2 F11 1.6019 . ?
P2 F7 1.6129 . ?
P2 F8 1.6180 . ?
Ru1 Ru3 2.7355 . ?
Ru1 Ru2 2.7687 . ?
Ru1 H1R 1.6265 . ?
Ru1 H2R 1.4675 . ?
Ru2 Ru3 2.7903 . ?
Ru2 H1R 1.6566 . ?
Ru2 H3R 1.3678 . ?
Ru3 H2R 1.3933 . ?
Ru3 H3R 1.4258 . ?
Ru4 Ru6 2.7501 . ?
Ru4 Ru5 2.7510 . ?
Ru4 H4R 1.5128 . ?
Ru4 H6R 1.5128 . ?
Ru4 H7R 1.5385 . ?
Ru5 Ru6 2.8020 . ?
Ru5 H7R 1.5701 . ?
Ru5 H5R 1.3455 . ?
Ru6 H4R 1.4393 . ?
Ru6 H6R 1.4393 . ?
Ru6 H5R 1.4817 . ?
